data_2005655
loop_
_publ_author_name
'Warda, S. A.'
'Friebel, C.'
'Siv\'y, J.'
'Plesch, G.'
'Svajlenov\'a, O.'

_publ_section_title
;
 Aqua(3,5-dimethylpyrazole)(<i>N</i>-salicylideneglycinato)copper(II)
;
_journal_issue 11
_journal_name_full 'Acta Crystallographica Section C'
_journal_page_first 2763
_journal_page_last 2766
_journal_paper_doi 10.1107/S0108270196008578
_journal_volume 52
_journal_year 1996
_chemical_formula_iupac '[Cu (C9 H7 N1 O2) (C5 H8 N2) (H2 O)]'
_chemical_formula_sum 'C14 H17 Cu N3 O4'
_chemical_formula_weight 354.84
_space_group_IT_number 61
_symmetry_cell_setting orthorhombic
_symmetry_space_group_name_Hall '-P 2ac 2ab'
_symmetry_space_group_name_H-M 'P b c a'
_atom_type_scat_source IntTabC
_cell_angle_alpha 90
_cell_angle_beta 90
_cell_angle_gamma 90
_cell_formula_units_Z 8
_cell_length_a 18.308(2)
_cell_length_b 7.262(1)
_cell_length_c 22.805(3)
_cell_measurement_reflns_used 25
_cell_measurement_temperature 293
_cell_measurement_theta_max 24.06
_cell_measurement_theta_min 18.48
_cell_volume 3032.0(7)
_computing_cell_refinement 'CAD-4 EXPRESS'
_computing_data_collection 'CAD-4 EXPRESS (Enraf-Nonius, 1992)'
_computing_data_reduction 'XCAD-4 (Harms, 1994)'
_computing_molecular_graphics 'ORTEPII (Johnson, 1976), MOLGEN (Bari\<ci\<c, 1994)'
_computing_publication_material 'SHELXL93 (Sheldrick, 1993), PARST (Nardelli, 1983)'
_computing_structure_refinement 'SHELXL93 (Sheldrick, 1993)'
_computing_structure_solution 'SHELXS86 (Sheldrick, 1985)'
_diffrn_measurement_device 'Enraf-Nonius CAD-4'
_diffrn_measurement_method '\w scans'
_diffrn_radiation_type MoK\a
_diffrn_radiation_wavelength 0.71073
_diffrn_reflns_limit_h_max 22
_diffrn_reflns_limit_h_min 0
_diffrn_reflns_limit_k_max 9
_diffrn_reflns_limit_k_min 0
_diffrn_reflns_limit_l_max 0
_diffrn_reflns_limit_l_min -28
_diffrn_reflns_number 3524
_diffrn_reflns_theta_max 26.31
_diffrn_standards_decay_% none
_diffrn_standards_interval_time 120
_diffrn_standards_number 3
_exptl_absorpt_coefficient_mu 1.462
_exptl_absorpt_correction_type none
_exptl_crystal_colour 'dark green'
_exptl_crystal_density_diffrn 1.555
_exptl_crystal_density_method none
_exptl_crystal_description needle
_exptl_crystal_size_max 0.3
_exptl_crystal_size_mid 0.2
_exptl_crystal_size_min 0.15
_refine_diff_density_max 0.76
_refine_diff_density_min -0.82
_refine_ls_extinction_coef 0.0035(6)
_refine_ls_extinction_method 'SHELXL93 (Shledrick, 1993)'
_refine_ls_goodness_of_fit_obs 1.076
_refine_ls_hydrogen_treatment 'refall for 5 H atoms'
_refine_ls_number_parameters 220
_refine_ls_number_reflns 3074
_refine_ls_R_factor_obs 0.0472
_refine_ls_shift/esd_max <0.001
_refine_ls_structure_factor_coef Fsqd
_refine_ls_weighting_scheme
;                    1/[\s^2^(F~o~^2^)+(0.0797P)^2^+0.97P] where
P = (F~o~^2^+2F~c~^2^)/3
;
_refine_ls_wR_factor_obs 0.1161
_reflns_number_observed 2063
_reflns_number_total 3076
_reflns_observed_criterion I>2\s(I)
_cod_data_source_file mu1236.cif
_cod_data_source_block mu1236a
_cod_original_cell_volume 3032.0
_cod_database_code 2005655

loop_
_symmetry_equiv_pos_as_xyz
x,y,z
1/2+x,y,1/2-z
x,1/2-y,1/2+z
1/2-x,1/2+y,z
-x,-y,-z
1/2-x,-y,1/2+z
-x,1/2+y,1/2-z
1/2+x,1/2-y,-z

loop_
_atom_site_aniso_label
_atom_site_aniso_U_11
_atom_site_aniso_U_22
_atom_site_aniso_U_33
_atom_site_aniso_U_12
_atom_site_aniso_U_13
_atom_site_aniso_U_23
Cu(1) .0300(10) .0250(10) .0520(10) .0010(10) -.0060(10) -.0080(10)
O(1) .0330(10) .0350(10) .072(2) .0040(10) -.0120(10) -.0180(10)
O(2) .036(2) .0270(10) .079(2) .0010(10) -.0130(10) -.014(2)
O(3) .042(2) .0240(10) .087(2) .0050(10) -.0040(10) -.009(2)
O(4) .043(2) .0280(10) .055(2) -.0020(10) .0020(10) -.0050(10)
N(1) .031(2) .025(2) .045(2) .0000(10) .0010(10) -.0020(10)
N(2) .039(2) .0300(10) .047(2) -.003(2) -.003(2) -.0050(10)
N(3) .042(2) .037(2) .045(2) -.002(2) -.005(2) -.004(2)
C(1) .029(2) .033(2) .044(2) -.002(2) .002(2) .003(2)
C(6) .031(2) .040(2) .038(2) -.003(2) .000(2) .002(2)
C(5) .035(2) .050(3) .050(2) -.007(2) -.004(2) .001(2)
C(4) .035(2) .063(3) .059(3) -.001(2) -.009(2) .011(3)
C(3) .038(2) .048(2) .069(2) .014(2) .003(2) .004(2)
C(2) .037(2) .039(2) .059(3) .005(2) .004(2) -.003(2)
C(7) .033(2) .033(2) .039(2) -.008(2) .000(2) -.005(2)
C(8) .036(2) .027(2) .054(2) -.003(2) .004(2) -.010(2)
C(9) .035(2) .031(2) .051(2) -.002(2) .003(2) -.002(2)
C(10) .065(2) .029(2) .046(2) -.009(2) -.017(2) .006(2)
C(11) .087(4) .035(2) .040(2) -.002(2) -.008(2) -.003(2)
C(12) .064(3) .029(2) .041(2) .002(2) .003(2) .001(2)
C(13) .073(3) .069(3) .061(3) .014(3) .013(3) -.005(3)
C(14) .066(3) .041(3) .075(3) -.011(2) -.035(3) .007(3)

loop_
_atom_site_label
_atom_site_fract_x
_atom_site_fract_y
_atom_site_fract_z
_atom_site_U_iso_or_equiv
Cu(1) .0904(1) .0594(1) .1288(1) .036(1)
O(1) .0169(2) .2441(4) .1265(1) .047(1)
O(2) .1641(2) -.1359(4) .1261(1) .047(1)
O(3) .1883(2) -.4176(4) .0958(2) .051(1)
O(4) .1672(2) .2191(4) .0652(1) .042(1)
N(1) .0328(2) -.1201(4) .0850(1) .034(1)
N(2) .1412(2) .1617(4) .2000(2) .039(1)
N(3) .2149(2) .1526(5) .2024(2) .041(1)
C(1) -.0467(2) .2313(5) .1013(2) .035(1)
C(2) -.0939(2) .3847(6) .1036(2) .045(1)
C(3) -.1616(2) .3834(7) .0784(2) .052(1)
C(4) -.1874(2) .2279(7) .0494(2) .052(1)
C(5) -.1441(2) .0749(7) .0466(2) .045(1)
C(6) -.0733(2) .0725(6) .0714(2) .036(1)
C(7) -.0318(2) -.0934(5) .0646(2) .035(1)
C(8) .0704(2) -.2965(6) .0759(2) .039(1)
C(9) .1468(2) -.2831(6) .1007(2) .039(1)
C(10) .2412(3) .2036(6) .2545(2) .047(1)
C(11) .1820(3) .2441(6) .2883(2) .054(1)
C(12) .1208(3) .2189(6) .2532(2) .045(1)
C(13) .0420(3) .2474(8) .2679(2) .068(2)
C(14) .3213(3) .2108(7) .2665(2) .061(1)
H(1) -.0784 .4905 .1228 .054
H(2) -.1909 .4878 .0807 .062
H(3) -.2325(22) .2310(62) .0310(18) .044(12)
H(4) -.1561(23) -.0362(56) .0286(18) .040(12)
H(5) -.0520(21) -.1897(55) .0420(17) .037(11)
H(6) .0742(20) -.3256(59) .0337(19) .039(11)
H(7) .0465(28) -.3921(71) .0981(21) .060(14)
H(8) .2418 .1178 .1736 .050
H(9) .1824 .2814 .3273 .065
H(10) .0125 .2183 .2343 .101
H(11) .0342 .3735 .2788 .101
H(12) .0287 .1685 .2999 .101
H(13) .3475 .1721 .2322 .091
H(14) .3328 .1305 .2986 .091
H(15) .3350 .3346 .2763 .091
H(16) .2181 .1837 .0618 .050
H(17) .1534 .3407 .0515 .050

loop_
_geom_angle_atom_site_label_1
_geom_angle_atom_site_label_2
_geom_angle_atom_site_label_3
_geom_angle
_geom_angle_publ_flag
O(1) Cu(1) N(1) 94.30(10) yes
O(1) Cu(1) O(2) 176.40(10) yes
N(1) Cu(1) O(2) 82.70(10) yes
O(1) Cu(1) N(2) 95.00(10) yes
N(1) Cu(1) N(2) 155.30(10) yes
O(2) Cu(1) N(2) 88.50(10) yes
O(1) Cu(1) O(4) 93.40(10) yes
N(1) Cu(1) O(4) 109.90(10) yes
O(2) Cu(1) O(4) 85.70(10) yes
N(2) Cu(1) O(4) 92.30(10) yes
C(7) N(1) C(8) 120.8(3) yes
C(7) N(1) Cu(1) 125.6(3) yes
C(8) N(1) Cu(1) 113.6(2) yes
N(3) N(2) Cu(1) 118.4(3) yes
O(3) C(9) O(2) 123.7(4) yes
O(3) C(9) C(8) 118.8(4) yes
C(1) O(1) Cu(1) 126.5(3) no
C(9) O(2) Cu(1) 117.1(3) no
Cu(1) O(4) N(1) 31.50(10) no
C(7) N(1) O(4) 119.5(2) no
C(8) N(1) O(4) 105.4(2) no
Cu(1) N(1) O(4) 38.60(10) no
C(12) N(2) N(3) 104.9(3) no
C(12) N(2) Cu(1) 135.9(3) no
C(10) N(3) N(2) 112.5(4) no
O(1) C(1) C(2) 118.4(4) no
O(1) C(1) C(6) 125.1(4) no
C(2) C(1) C(6) 116.5(4) no
C(5) C(6) C(1) 119.6(4) no
C(5) C(6) C(7) 117.0(4) no
C(1) C(6) C(7) 123.4(3) no
C(4) C(5) C(6) 121.6(4) no
C(5) C(4) C(3) 119.1(4) no
C(2) C(3) C(4) 120.8(4) no
C(3) C(2) C(1) 122.4(4) no
N(1) C(7) C(6) 125.2(4) no
N(1) C(8) C(9) 109.0(3) no
O(2) C(9) C(8) 117.4(4) no
N(3) C(10) C(11) 106.0(4) no
N(3) C(10) C(14) 121.8(4) no
C(11) C(10) C(14) 132.2(4) no
C(10) C(11) C(12) 106.7(4) no
N(2) C(12) C(11) 109.9(4) no
N(2) C(12) C(13) 121.1(4) no
C(11) C(12) C(13) 129.0(4) no

loop_
_geom_bond_atom_site_label_1
_geom_bond_atom_site_label_2
_geom_bond_distance
_geom_bond_publ_flag
Cu(1) O(1) 1.900(3) yes
Cu(1) N(1) 1.952(3) yes
Cu(1) O(2) 1.959(3) yes
Cu(1) N(2) 2.014(3) yes
Cu(1) O(4) 2.328(3) yes
O(1) C(1) 1.302(5) yes
O(2) C(9) 1.257(5) yes
O(3) C(9) 1.242(5) yes
N(1) C(7) 1.285(5) yes
N(1) C(8) 1.469(5) yes
N(2) C(12) 1.334(5) yes
N(2) N(3) 1.351(5) yes
N(3) C(10) 1.335(5) yes
C(1) C(2) 1.411(6) no
C(1) C(6) 1.426(5) no
C(6) C(5) 1.414(5) no
C(6) C(7) 1.432(5) no
C(5) C(4) 1.366(7) no
C(4) C(3) 1.391(7) no
C(3) C(2) 1.366(6) no
C(8) C(9) 1.511(5) no
C(10) C(11) 1.362(7) no
C(10) C(14) 1.492(6) no
C(11) C(12) 1.389(6) no
C(12) C(13) 1.495(7) no

loop_
_geom_torsion_atom_site_label_1
_geom_torsion_atom_site_label_2
_geom_torsion_atom_site_label_3
_geom_torsion_atom_site_label_4
_geom_torsion
_geom_torsion_publ_flag
O(1) Cu(1) N(1) C(7) .9(3) yes
O(2) Cu(1) N(1) C(7) -177.1(3) yes
N(2) Cu(1) N(1) C(7) 112.9(4) yes
O(4) Cu(1) N(1) C(7) -94.3(3) yes
O(1) Cu(1) N(1) C(8) -179.7(3) yes
N(2) Cu(1) N(1) C(8) -67.7(4) yes
O(1) Cu(1) N(1) O(4) 95.20(10) yes
N(2) Cu(1) N(1) O(4) -152.8(3) yes
N(1) Cu(1) N(2) N(3) 105.1(4) yes
N(1) C(8) C(9) O(3) -178.1(4) yes
N(2) N(3) C(10) C(14) -177.8(4) yes
N(3) N(2) C(12) C(13) 179.6(4) yes
